data_2212568
loop_
_publ_author_name
'Wang, Wen-Bo'
'Yang, Li-Xin'
'Lin, Yang'

_publ_section_title
;<i>meso</i>-(5,5,7,12,12,14-Hexamethyl-1,4,8,11-tetraazacyclotetradeca-1,7-diene)nickel(II)
 bis[dioxalato(1,10-phenanthroline)chromate(III)] octahydrate
;
_journal_coeditor_code HB2286
_journal_issue 3
_journal_name_full 'Acta Crystallographica Section E'
_journal_page_first m815
_journal_page_last m817
_journal_paper_doi 10.1107/S1600536807007209
_journal_volume 63
_journal_year 2007
_chemical_formula_iupac '[Ni (C16 H32 N4)] [Cr (C2 O4)2 (C12 H8 N2)]2, 8H2 O'
_chemical_formula_moiety 'C16 H32 N4 Ni 2+, 2(C16 H8 Cr N2 O8 -), 8(H2 O)'
_chemical_formula_sum 'C48 H64 Cr2 N8 Ni O24'
_chemical_formula_weight 1299.78
_chemical_name_systematic
;
meso-(5,5,7,12,12,14-Hexamethyl-1,4,8,11-tetraazacyclotetradeca-
1,7-diene)nickel(II) bis[dioxalato(1,10-phenanthroline)chromate(III)]
octahydrate
;
_space_group_IT_number 2
_symmetry_cell_setting triclinic
_symmetry_space_group_name_Hall '-P 1'
_symmetry_space_group_name_H-M 'P -1'
_atom_sites_solution_hydrogens mixed
_atom_sites_solution_primary direct
_atom_sites_solution_secondary difmap
_cell_angle_alpha 77.6830(10)
_cell_angle_beta 80.8910(10)
_cell_angle_gamma 76.6690(10)
_cell_formula_units_Z 1
_cell_length_a 9.8465(8)
_cell_length_b 11.5280(9)
_cell_length_c 12.8997(10)
_cell_measurement_reflns_used 4761
_cell_measurement_temperature 273(2)
_cell_measurement_theta_max 29.48
_cell_measurement_theta_min 2.54
_cell_volume 1382.80(19)
_computing_cell_refinement 'SAINT (Bruker, 2003)'
_computing_data_collection 'SMART (Bruker, 2003)'
_computing_data_reduction SAINT
_computing_molecular_graphics 'SHELXTL (Bruker, 2001)'
_computing_publication_material SHELXTL
_computing_structure_refinement 'SHELXL97 (Sheldrick, 1997)'
_computing_structure_solution 'SHELXS97 (Sheldrick, 1997)'
_diffrn_ambient_temperature 273(2)
_diffrn_measured_fraction_theta_full 0.985
_diffrn_measured_fraction_theta_max 0.985
_diffrn_measurement_device_type 'Bruker SMART APEX-II CCD'
_diffrn_measurement_method \w
_diffrn_radiation_monochromator graphite
_diffrn_radiation_source 'fine-focus sealed tube'
_diffrn_radiation_type MoK\a
_diffrn_radiation_wavelength 0.71073
_diffrn_reflns_av_R_equivalents 0.0095
_diffrn_reflns_av_sigmaI/netI 0.0181
_diffrn_reflns_limit_h_max 11
_diffrn_reflns_limit_h_min -11
_diffrn_reflns_limit_k_max 13
_diffrn_reflns_limit_k_min -7
_diffrn_reflns_limit_l_max 15
_diffrn_reflns_limit_l_min -14
_diffrn_reflns_number 7629
_diffrn_reflns_theta_full 25.50
_diffrn_reflns_theta_max 25.50
_diffrn_reflns_theta_min 2.14
_diffrn_standards_number 0
_exptl_absorpt_coefficient_mu 0.814
_exptl_absorpt_correction_T_max 0.848
_exptl_absorpt_correction_T_min 0.747
_exptl_absorpt_correction_type multi-scan
_exptl_absorpt_process_details '(SADABS; Sheldrick, 2003)'
_exptl_crystal_colour red
_exptl_crystal_density_diffrn 1.561
_exptl_crystal_density_method 'not measured'
_exptl_crystal_description block
_exptl_crystal_F_000 676
_exptl_crystal_size_max 0.38
_exptl_crystal_size_mid 0.34
_exptl_crystal_size_min 0.21
_refine_diff_density_max 0.896
_refine_diff_density_min -0.529
_refine_ls_extinction_method none
_refine_ls_goodness_of_fit_ref 1.054
_refine_ls_hydrogen_treatment mixed
_refine_ls_matrix_type full
_refine_ls_number_parameters 407
_refine_ls_number_reflns 5064
_refine_ls_number_restraints 0
_refine_ls_restrained_S_all 1.054
_refine_ls_R_factor_all 0.0415
_refine_ls_R_factor_gt 0.0366
_refine_ls_shift/su_max 0.000
_refine_ls_shift/su_mean 0.000
_refine_ls_structure_factor_coef Fsqd
_refine_ls_weighting_details 'calc w=1/[\s^2^(Fo^2^)+(0.0438P)^2^+1.3721P] where P=(Fo^2^+2Fc^2^)/3'
_refine_ls_weighting_scheme calc
_refine_ls_wR_factor_gt 0.0963
_refine_ls_wR_factor_ref 0.0999
_reflns_number_gt 4518
_reflns_number_total 5064
_reflns_threshold_expression I>2\s(I)
_cod_data_source_file hb2286.cif
_cod_data_source_block I
_cod_depositor_comments
;
The following automatic conversions were performed:
'_symmetry_cell_setting' value 'Triclinic' changed to 'triclinic'
according to '/home/saulius/struct/CIF-dictionaries/cif_core.dic'
dictionary named 'cif_core.dic' version 2.4.1 from 2010-06-29.

Automatic conversion script
Id: cif_fix_enum 1527 2010-12-29 10:47:43Z saulius 

The following automatic conversions were performed:

'_symmetry_cell_setting' value 'Triclinic' changed to 'triclinic'
according to /home/saulius/struct/CIF-dictionaries/cif_core.dic
dictionary named 'cif_core.dic' version 2.4.1 from 2010-06-29.

Automatic conversion script
Id: cif_fix_values 1715 2011-07-08 13:25:40Z adriana 

The following automatic conversions were performed:

'_atom_sites_solution_hydrogens' value 'difmap and geom' was changed
to 'mixed'.

Automatic conversion script
Id: cif_fix_values 6452 2018-10-05 10:23:21Z andrius 
;
_cod_database_code 2212568
_cod_database_fobs_code 2212568

loop_
_symmetry_equiv_pos_as_xyz
'x, y, z'
'-x, -y, -z'

loop_
_atom_site_type_symbol
_atom_site_label
_atom_site_fract_x
_atom_site_fract_y
_atom_site_fract_z
_atom_site_U_iso_or_equiv
_atom_site_adp_type
_atom_site_calc_flag
_atom_site_refinement_flags
_atom_site_occupancy
Cr Cr1 0.34916(4) 0.81622(3) 0.80274(3) 0.03093(12) Uani d . 1
Ni Ni1 1.0000 0.5000 0.5000 0.03274(13) Uani d S 1
N N1 0.3969(2) 0.96824(18) 0.83740(16) 0.0322(4) Uani d . 1
N N2 0.2343(2) 0.82025(18) 0.95112(16) 0.0330(4) Uani d . 1
N N3 0.8119(2) 0.5266(2) 0.4651(2) 0.0475(6) Uani d . 1
H H4 0.7813 0.4849 0.5285 0.057 Uiso d R 1
N N4 1.0361(2) 0.36203(19) 0.43248(17) 0.0364(5) Uani d . 1
O O1 0.31191(19) 0.65896(16) 0.79521(15) 0.0408(4) Uani d . 1
O O2 0.52589(19) 0.71570(16) 0.85097(15) 0.0404(4) Uani d . 1
O O3 0.17833(18) 0.91083(17) 0.74177(14) 0.0387(4) Uani d . 1
O O4 0.43167(18) 0.84710(17) 0.65425(14) 0.0404(4) Uani d . 1
O O5 0.4138(3) 0.46281(19) 0.8159(2) 0.0642(6) Uani d . 1
O O6 0.6552(2) 0.5292(2) 0.8499(2) 0.0746(8) Uani d . 1
O O7 0.3706(2) 0.9176(2) 0.48976(15) 0.0542(5) Uani d . 1
O O8 0.1016(2) 1.0046(2) 0.58619(17) 0.0594(6) Uani d . 1
O O1W 0.1806(3) 0.8691(2) 0.3646(2) 0.0595(6) Uani d . 1
O O2W 0.1425(3) 0.4171(3) 0.8973(3) 0.0791(8) Uani d . 1
O O3W 0.2565(4) 0.6250(3) 0.3288(3) 0.0975(11) Uani d . 1
O O4W 0.8992(4) 0.5927(3) 0.8816(3) 0.0816(8) Uani d . 1
C C1 0.4866(3) 1.0361(2) 0.7830(2) 0.0398(6) Uani d . 1
H H1 0.5377 1.0153 0.7202 0.048 Uiso calc R 1
C C2 0.5066(3) 1.1372(3) 0.8170(2) 0.0447(7) Uani d . 1
H H2 0.5718 1.1814 0.7779 0.054 Uiso calc R 1
C C3 0.4306(3) 1.1715(2) 0.9076(2) 0.0425(6) Uani d . 1
H H3 0.4422 1.2400 0.9295 0.051 Uiso calc R 1
C C4 0.3346(3) 1.1023(2) 0.9673(2) 0.0343(5) Uani d . 1
C C5 0.2485(3) 1.1299(2) 1.0629(2) 0.0424(6) Uani d . 1
H H5 0.2547 1.1978 1.0885 0.051 Uiso calc R 1
C C6 0.1588(3) 1.0595(3) 1.1165(2) 0.0424(6) Uani d . 1
H H6 0.1020 1.0811 1.1770 0.051 Uiso calc R 1
C C7 0.1493(3) 0.9518(2) 1.08167(19) 0.0347(5) Uani d . 1
C C8 0.0609(3) 0.8725(3) 1.1350(2) 0.0441(6) Uani d . 1
H H8 0.0023 0.8891 1.1963 0.053 Uiso calc R 1
C C9 0.0615(3) 0.7715(3) 1.0965(2) 0.0495(7) Uani d . 1
H H9 0.0032 0.7187 1.1314 0.059 Uiso calc R 1
C C10 0.1501(3) 0.7472(3) 1.0042(2) 0.0443(6) Uani d . 1
H H10 0.1499 0.6773 0.9792 0.053 Uiso calc R 1
C C11 0.2333(2) 0.9220(2) 0.98917(19) 0.0301(5) Uani d . 1
C C12 0.3236(2) 0.9996(2) 0.92974(19) 0.0295(5) Uani d . 1
C C13 0.5456(3) 0.6040(3) 0.8415(2) 0.0439(6) Uani d . 1
C C14 0.4146(3) 0.5687(2) 0.8156(2) 0.0416(6) Uani d . 1
C C15 0.3438(3) 0.9007(2) 0.5864(2) 0.0370(6) Uani d . 1
C C16 0.1926(3) 0.9442(2) 0.6397(2) 0.0369(6) Uani d . 1
C C17 0.9077(3) 0.3416(3) 0.4005(3) 0.0521(7) Uani d . 1
H H17A 0.8659 0.2850 0.4562 0.062 Uiso calc R 1
H H17B 0.9295 0.3082 0.3355 0.062 Uiso calc R 1
C C18 0.8098(4) 0.4601(4) 0.3829(4) 0.0786(13) Uani d . 1
H H18A 0.8367 0.5063 0.3136 0.094 Uiso calc R 1
H H18B 0.7154 0.4478 0.3837 0.094 Uiso calc R 1
C C19 0.7243(3) 0.6532(2) 0.4502(2) 0.0447(7) Uani d . 1
C C20 0.7912(4) 0.7358(3) 0.3593(3) 0.0703(10) Uani d . 1
H H20A 0.8879 0.7282 0.3683 0.105 Uiso calc R 1
H H20B 0.7426 0.8183 0.3590 0.105 Uiso calc R 1
H H20C 0.7855 0.7135 0.2927 0.105 Uiso calc R 1
C C21 0.5754(3) 0.6512(3) 0.4302(4) 0.0676(10) Uani d . 1
H H21A 0.5797 0.6219 0.3653 0.101 Uiso calc R 1
H H21B 0.5191 0.7318 0.4242 0.101 Uiso calc R 1
H H21C 0.5343 0.5988 0.4888 0.101 Uiso calc R 1
C C22 0.7155(3) 0.6938(3) 0.5556(3) 0.0616(9) Uani d . 1
H H22A 0.6499 0.7711 0.5525 0.074 Uiso calc R 1
H H22B 0.6753 0.6360 0.6110 0.074 Uiso calc R 1
C C23 1.1535(3) 0.2922(2) 0.4103(2) 0.0411(6) Uani d . 1
C C24 1.1705(4) 0.1919(3) 0.3491(3) 0.0590(9) Uani d . 1
H H24A 1.1335 0.1257 0.3939 0.089 Uiso calc R 1
H H24B 1.2684 0.1646 0.3268 0.089 Uiso calc R 1
H H24C 1.1205 0.2212 0.2874 0.089 Uiso calc R 1
H H1A 0.094(4) 0.911(3) 0.382(3) 0.066(11) Uiso d . 1
H H1B 0.225(4) 0.893(4) 0.410(3) 0.079(13) Uiso d . 1
H H2A 0.233(12) 0.431(11) 0.885(10) 0.34(6) Uiso d . 1
H H3A 0.224(6) 0.706(5) 0.318(4) 0.121(19) Uiso d . 1
H H3B 0.289(6) 0.620(5) 0.260(5) 0.114(18) Uiso d . 1
H H4A 0.977(7) 0.531(6) 0.881(5) 0.15(2) Uiso d . 1
H H4B 0.870(5) 0.569(4) 0.953(4) 0.091(16) Uiso d . 1

loop_
_atom_site_aniso_label
_atom_site_aniso_U_11
_atom_site_aniso_U_22
_atom_site_aniso_U_33
_atom_site_aniso_U_12
_atom_site_aniso_U_13
_atom_site_aniso_U_23
Cr1 0.0298(2) 0.0320(2) 0.0323(2) -0.00480(16) -0.00061(15) -0.01271(16)
Ni1 0.0316(2) 0.0284(2) 0.0398(3) -0.00273(18) 0.00047(18) -0.01656(19)
N1 0.0312(10) 0.0314(10) 0.0332(11) -0.0065(8) -0.0003(8) -0.0064(8)
N2 0.0364(11) 0.0335(11) 0.0319(10) -0.0119(9) -0.0010(8) -0.0090(8)
N3 0.0390(12) 0.0386(13) 0.0701(16) 0.0008(10) -0.0119(11) -0.0263(12)
N4 0.0423(12) 0.0312(11) 0.0366(11) -0.0044(9) -0.0009(9) -0.0142(9)
O1 0.0394(10) 0.0387(10) 0.0504(11) -0.0081(8) -0.0076(8) -0.0197(8)
O2 0.0378(10) 0.0378(10) 0.0489(11) -0.0060(8) -0.0115(8) -0.0123(8)
O3 0.0301(9) 0.0464(10) 0.0373(10) -0.0011(8) 0.0013(7) -0.0135(8)
O4 0.0323(9) 0.0506(11) 0.0345(9) 0.0010(8) 0.0018(7) -0.0140(8)
O5 0.0681(15) 0.0362(11) 0.0954(18) -0.0100(10) -0.0195(13) -0.0206(11)
O6 0.0506(13) 0.0516(14) 0.124(2) 0.0082(11) -0.0290(14) -0.0274(14)
O7 0.0552(12) 0.0712(14) 0.0334(11) -0.0060(11) 0.0007(9) -0.0152(9)
O8 0.0443(12) 0.0758(16) 0.0514(13) 0.0033(11) -0.0140(10) -0.0076(11)
O1W 0.0633(15) 0.0588(14) 0.0587(14) -0.0021(12) -0.0095(12) -0.0248(11)
O2W 0.0714(18) 0.0783(18) 0.092(2) -0.0235(15) -0.0120(15) -0.0145(15)
O3W 0.149(3) 0.0566(18) 0.072(2) -0.0126(19) 0.012(2) -0.0044(15)
O4W 0.0739(19) 0.0757(19) 0.095(2) -0.0066(16) -0.0192(17) -0.0184(17)
C1 0.0345(13) 0.0406(14) 0.0414(14) -0.0099(11) 0.0032(11) -0.0041(11)
C2 0.0418(15) 0.0392(15) 0.0532(17) -0.0176(12) -0.0041(13) 0.0006(12)
C3 0.0472(15) 0.0298(13) 0.0543(17) -0.0121(11) -0.0136(13) -0.0058(12)
C4 0.0371(13) 0.0278(12) 0.0396(13) -0.0038(10) -0.0106(11) -0.0081(10)
C5 0.0517(16) 0.0348(14) 0.0451(15) -0.0043(12) -0.0093(12) -0.0188(12)
C6 0.0468(15) 0.0465(15) 0.0363(14) -0.0043(12) -0.0023(12) -0.0204(12)
C7 0.0338(13) 0.0412(14) 0.0301(12) -0.0067(11) -0.0028(10) -0.0105(10)
C8 0.0422(15) 0.0583(18) 0.0327(13) -0.0156(13) 0.0048(11) -0.0111(12)
C9 0.0514(17) 0.0590(18) 0.0431(16) -0.0301(15) 0.0073(13) -0.0090(13)
C10 0.0519(16) 0.0425(15) 0.0439(15) -0.0225(13) 0.0035(12) -0.0125(12)
C11 0.0308(12) 0.0316(12) 0.0298(12) -0.0065(10) -0.0043(9) -0.0087(9)
C12 0.0289(12) 0.0286(12) 0.0312(12) -0.0037(9) -0.0050(9) -0.0072(9)
C13 0.0414(15) 0.0383(15) 0.0519(16) -0.0030(12) -0.0077(12) -0.0118(12)
C14 0.0448(15) 0.0372(15) 0.0455(15) -0.0068(12) -0.0033(12) -0.0165(12)
C15 0.0388(14) 0.0376(14) 0.0361(14) -0.0056(11) -0.0007(11) -0.0153(11)
C16 0.0337(13) 0.0378(14) 0.0414(14) -0.0046(11) -0.0053(11) -0.0142(11)
C17 0.0558(18) 0.0436(16) 0.066(2) -0.0050(14) -0.0150(15) -0.0292(14)
C18 0.072(2) 0.074(2) 0.104(3) 0.0181(19) -0.044(2) -0.057(2)
C19 0.0355(14) 0.0374(14) 0.0620(18) -0.0016(11) -0.0062(13) -0.0169(13)
C20 0.081(3) 0.066(2) 0.068(2) -0.029(2) -0.031(2) 0.0096(18)
C21 0.0389(17) 0.056(2) 0.111(3) 0.0028(15) -0.0148(18) -0.031(2)
C22 0.0408(16) 0.069(2) 0.075(2) 0.0039(15) 0.0052(15) -0.0394(18)
C23 0.0503(16) 0.0336(13) 0.0352(13) 0.0000(12) 0.0044(12) -0.0128(11)
C24 0.078(2) 0.0416(16) 0.0539(18) 0.0078(15) -0.0028(16) -0.0261(14)

loop_
_atom_type_symbol
_atom_type_description
_atom_type_scat_dispersion_real
_atom_type_scat_dispersion_imag
_atom_type_scat_source
C C 0.0033 0.0016 'International Tables Vol C Tables 4.2.6.8 and 6.1.1.4'
H H 0.0000 0.0000 'International Tables Vol C Tables 4.2.6.8 and 6.1.1.4'
N N 0.0061 0.0033 'International Tables Vol C Tables 4.2.6.8 and 6.1.1.4'
O O 0.0106 0.0060 'International Tables Vol C Tables 4.2.6.8 and 6.1.1.4'
Cr Cr 0.3209 0.6236 'International Tables Vol C Tables 4.2.6.8 and 6.1.1.4'
Ni Ni 0.3393 1.1124 'International Tables Vol C Tables 4.2.6.8 and 6.1.1.4'

loop_
_geom_angle_atom_site_label_1
_geom_angle_atom_site_label_2
_geom_angle_atom_site_label_3
_geom_angle_site_symmetry_1
_geom_angle_site_symmetry_3
_geom_angle
O4 Cr1 O1 . . 94.43(8)
O4 Cr1 O3 . . 82.52(7)
O1 Cr1 O3 . . 94.79(8)
O4 Cr1 O2 . . 92.87(8)
O1 Cr1 O2 . . 82.63(8)
O3 Cr1 O2 . . 174.54(8)
O4 Cr1 N1 . . 93.57(8)
O1 Cr1 N1 . . 169.96(8)
O3 Cr1 N1 . . 92.25(8)
O2 Cr1 N1 . . 90.93(8)
O4 Cr1 N2 . . 167.51(8)
O1 Cr1 N2 . . 93.14(8)
O3 Cr1 N2 . . 86.98(8)
O2 Cr1 N2 . . 97.94(8)
N1 Cr1 N2 . . 80.08(8)
N4 Ni1 N4 . 2_766 180.0
N4 Ni1 N3 . . 85.68(9)
N4 Ni1 N3 2_766 . 94.32(9)
N4 Ni1 N3 . 2_766 94.32(9)
N4 Ni1 N3 2_766 2_766 85.68(9)
N3 Ni1 N3 . 2_766 180.0
C1 N1 C12 . . 118.1(2)
C1 N1 Cr1 . . 129.11(18)
C12 N1 Cr1 . . 112.79(15)
C10 N2 C11 . . 118.0(2)
C10 N2 Cr1 . . 128.56(18)
C11 N2 Cr1 . . 112.81(15)
C18 N3 C19 . . 114.6(3)
C18 N3 Ni1 . . 109.6(2)
C19 N3 Ni1 . . 119.36(18)
C18 N3 H4 . . 108.6
C19 N3 H4 . . 108.6
Ni1 N3 H4 . . 93.7
C23 N4 C17 . . 119.1(2)
C23 N4 Ni1 . . 128.6(2)
C17 N4 Ni1 . . 112.21(16)
C14 O1 Cr1 . . 114.49(16)
C13 O2 Cr1 . . 114.04(17)
C16 O3 Cr1 . . 115.05(15)
C15 O4 Cr1 . . 115.20(16)
H1A O1W H1B . . 98(3)
H3A O3W H3B . . 96(4)
H4A O4W H4B . . 94(4)
N1 C1 C2 . . 122.2(3)
N1 C1 H1 . . 118.9
C2 C1 H1 . . 118.9
C3 C2 C1 . . 120.2(2)
C3 C2 H2 . . 119.9
C1 C2 H2 . . 119.9
C2 C3 C4 . . 119.4(2)
C2 C3 H3 . . 120.3
C4 C3 H3 . . 120.3
C12 C4 C3 . . 117.0(2)
C12 C4 C5 . . 118.5(2)
C3 C4 C5 . . 124.4(2)
C6 C5 C4 . . 121.4(2)
C6 C5 H5 . . 119.3
C4 C5 H5 . . 119.3
C5 C6 C7 . . 121.1(2)
C5 C6 H6 . . 119.5
C7 C6 H6 . . 119.5
C11 C7 C8 . . 117.0(2)
C11 C7 C6 . . 118.7(2)
C8 C7 C6 . . 124.2(2)
C9 C8 C7 . . 119.7(2)
C9 C8 H8 . . 120.1
C7 C8 H8 . . 120.1
C8 C9 C10 . . 119.8(3)
C8 C9 H9 . . 120.1
C10 C9 H9 . . 120.1
N2 C10 C9 . . 122.4(3)
N2 C10 H10 . . 118.8
C9 C10 H10 . . 118.8
N2 C11 C7 . . 123.1(2)
N2 C11 C12 . . 116.7(2)
C7 C11 C12 . . 120.1(2)
N1 C12 C4 . . 123.0(2)
N1 C12 C11 . . 117.0(2)
C4 C12 C11 . . 120.0(2)
O6 C13 O2 . . 126.0(3)
O6 C13 C14 . . 120.3(3)
O2 C13 C14 . . 113.6(2)
O5 C14 O1 . . 125.4(3)
O5 C14 C13 . . 120.5(3)
O1 C14 C13 . . 114.1(2)
O7 C15 O4 . . 125.8(2)
O7 C15 C16 . . 120.9(2)
O4 C15 C16 . . 113.3(2)
O8 C16 O3 . . 125.9(2)
O8 C16 C15 . . 120.6(2)
O3 C16 C15 . . 113.5(2)
N4 C17 C18 . . 107.3(2)
N4 C17 H17A . . 110.3
C18 C17 H17A . . 110.3
N4 C17 H17B . . 110.3
C18 C17 H17B . . 110.3
H17A C17 H17B . . 108.5
N3 C18 C17 . . 110.2(3)
N3 C18 H18A . . 109.6
C17 C18 H18A . . 109.6
N3 C18 H18B . . 109.6
C17 C18 H18B . . 109.6
H18A C18 H18B . . 108.1
N3 C19 C20 . . 111.1(3)
N3 C19 C22 . . 105.1(2)
C20 C19 C22 . . 111.4(3)
N3 C19 C21 . . 110.1(2)
C20 C19 C21 . . 110.5(3)
C22 C19 C21 . . 108.5(3)
C19 C20 H20A . . 109.5
C19 C20 H20B . . 109.5
H20A C20 H20B . . 109.5
C19 C20 H20C . . 109.5
H20A C20 H20C . . 109.5
H20B C20 H20C . . 109.5
C19 C21 H21A . . 109.5
C19 C21 H21B . . 109.5
H21A C21 H21B . . 109.5
C19 C21 H21C . . 109.5
H21A C21 H21C . . 109.5
H21B C21 H21C . . 109.5
C23 C22 C19 2_766 . 118.3(2)
C23 C22 H22A 2_766 . 107.7
C19 C22 H22A . . 107.7
C23 C22 H22B 2_766 . 107.7
C19 C22 H22B . . 107.7
H22A C22 H22B . . 107.1
N4 C23 C22 . 2_766 121.1(2)
N4 C23 C24 . . 123.8(3)
C22 C23 C24 2_766 . 115.1(3)
C23 C24 H24A . . 109.5
C23 C24 H24B . . 109.5
H24A C24 H24B . . 109.5
C23 C24 H24C . . 109.5
H24A C24 H24C . . 109.5
H24B C24 H24C . . 109.5

loop_
_geom_bond_atom_site_label_1
_geom_bond_atom_site_label_2
_geom_bond_site_symmetry_2
_geom_bond_distance
_geom_bond_publ_flag
Cr1 O4 . 1.9507(18) y
Cr1 O1 . 1.9554(18) y
Cr1 O3 . 1.9608(18) y
Cr1 O2 . 1.9655(18) y
Cr1 N1 . 2.067(2) y
Cr1 N2 . 2.067(2) y
Ni1 N4 . 1.910(2) y
Ni1 N4 2_766 1.910(2) ?
Ni1 N3 . 1.915(2) y
Ni1 N3 2_766 1.915(2) ?
N1 C1 . 1.332(3) ?
N1 C12 . 1.364(3) ?
N2 C10 . 1.328(3) ?
N2 C11 . 1.362(3) ?
N3 C18 . 1.440(4) ?
N3 C19 . 1.504(3) ?
N3 H4 . 0.9000 ?
N4 C23 . 1.277(3) ?
N4 C17 . 1.473(4) ?
O1 C14 . 1.287(3) ?
O2 C13 . 1.287(3) ?
O3 C16 . 1.285(3) ?
O4 C15 . 1.288(3) ?
O5 C14 . 1.222(3) ?
O6 C13 . 1.220(3) ?
O7 C15 . 1.215(3) ?
O8 C16 . 1.211(3) ?
O1W H1A . 0.90(4) ?
O1W H1B . 0.90(4) ?
O2W H2A . 0.92(12) ?
O3W H3A . 0.91(6) ?
O3W H3B . 0.90(6) ?
O4W H4A . 0.92(7) ?
O4W H4B . 0.92(5) ?
C1 C2 . 1.393(4) ?
C1 H1 . 0.9300 ?
C2 C3 . 1.366(4) ?
C2 H2 . 0.9300 ?
C3 C4 . 1.407(4) ?
C3 H3 . 0.9300 ?
C4 C12 . 1.403(3) ?
C4 C5 . 1.432(4) ?
C5 C6 . 1.347(4) ?
C5 H5 . 0.9300 ?
C6 C7 . 1.433(4) ?
C6 H6 . 0.9300 ?
C7 C11 . 1.399(3) ?
C7 C8 . 1.406(4) ?
C8 C9 . 1.358(4) ?
C8 H8 . 0.9300 ?
C9 C10 . 1.399(4) ?
C9 H9 . 0.9300 ?
C10 H10 . 0.9300 ?
C11 C12 . 1.427(3) ?
C13 C14 . 1.542(4) ?
C15 C16 . 1.555(4) ?
C17 C18 . 1.475(4) ?
C17 H17A . 0.9700 ?
C17 H17B . 0.9700 ?
C18 H18A . 0.9700 ?
C18 H18B . 0.9700 ?
C19 C20 . 1.511(5) ?
C19 C22 . 1.515(4) ?
C19 C21 . 1.534(4) ?
C20 H20A . 0.9600 ?
C20 H20B . 0.9600 ?
C20 H20C . 0.9600 ?
C21 H21A . 0.9600 ?
C21 H21B . 0.9600 ?
C21 H21C . 0.9600 ?
C22 C23 2_766 1.479(4) ?
C22 H22A . 0.9700 ?
C22 H22B . 0.9700 ?
C23 C22 2_766 1.479(4) ?
C23 C24 . 1.499(4) ?
C24 H24A . 0.9600 ?
C24 H24B . 0.9600 ?
C24 H24C . 0.9600 ?

loop_
_geom_hbond_atom_site_label_D
_geom_hbond_atom_site_label_H
_geom_hbond_atom_site_label_A
_geom_hbond_site_symmetry_A
_geom_hbond_distance_DH
_geom_hbond_distance_HA
_geom_hbond_distance_DA
_geom_hbond_angle_DHA
_geom_hbond_publ_flag
N3 H4 O3W 2_666 0.90 2.03 2.927(4) 171 yes
O3W H3B O6 2_666 0.90(6) 2.38(6) 3.104(5) 138(4) yes
O3W H3A O1W . 0.91(6) 2.02(6) 2.857(4) 152(5) yes
O4W H4B O2W 2_667 0.92(5) 1.96(5) 2.799(5) 152(4) yes
O2W H2A O5 . 0.92(12) 1.94(12) 2.835(4) 163(11) yes
O1W H1B O7 . 0.90(4) 2.00(4) 2.871(3) 164(4) yes
O1W H1A O8 2_576 0.90(4) 1.97(4) 2.866(3) 176(4) yes

loop_
_geom_torsion_atom_site_label_1
_geom_torsion_atom_site_label_2
_geom_torsion_atom_site_label_3
_geom_torsion_atom_site_label_4
_geom_torsion_site_symmetry_1
_geom_torsion_site_symmetry_4
_geom_torsion
O4 Cr1 N1 C1 . . -16.3(2)
O1 Cr1 N1 C1 . . 126.5(4)
O3 Cr1 N1 C1 . . -99.0(2)
O2 Cr1 N1 C1 . . 76.6(2)
N2 Cr1 N1 C1 . . 174.5(2)
O4 Cr1 N1 C12 . . 163.80(16)
O1 Cr1 N1 C12 . . -53.4(5)
O3 Cr1 N1 C12 . . 81.16(16)
O2 Cr1 N1 C12 . . -103.27(17)
N2 Cr1 N1 C12 . . -5.37(16)
O4 Cr1 N2 C10 . . 117.2(4)
O1 Cr1 N2 C10 . . -10.1(2)
O3 Cr1 N2 C10 . . 84.6(2)
O2 Cr1 N2 C10 . . -93.0(2)
N1 Cr1 N2 C10 . . 177.4(2)
O4 Cr1 N2 C11 . . -53.0(5)
O1 Cr1 N2 C11 . . 179.70(17)
O3 Cr1 N2 C11 . . -85.67(17)
O2 Cr1 N2 C11 . . 96.71(17)
N1 Cr1 N2 C11 . . 7.15(16)
N4 Ni1 N3 C18 . . -18.1(3)
N4 Ni1 N3 C18 2_766 . 161.9(3)
N4 Ni1 N3 C19 . . -153.1(2)
N4 Ni1 N3 C19 2_766 . 26.9(2)
N3 Ni1 N4 C23 . . 172.3(3)
N3 Ni1 N4 C23 2_766 . -7.7(3)
N3 Ni1 N4 C17 . . -5.3(2)
N3 Ni1 N4 C17 2_766 . 174.7(2)
O4 Cr1 O1 C14 . . 87.81(19)
O3 Cr1 O1 C14 . . 170.65(18)
O2 Cr1 O1 C14 . . -4.51(19)
N1 Cr1 O1 C14 . . -55.0(5)
N2 Cr1 O1 C14 . . -102.12(19)
O4 Cr1 O2 C13 . . -84.9(2)
O1 Cr1 O2 C13 . . 9.18(19)
N1 Cr1 O2 C13 . . -178.55(19)
N2 Cr1 O2 C13 . . 101.3(2)
O4 Cr1 O3 C16 . . 2.66(18)
O1 Cr1 O3 C16 . . -91.20(18)
N1 Cr1 O3 C16 . . 95.96(18)
N2 Cr1 O3 C16 . . 175.90(18)
O1 Cr1 O4 C15 . . 88.36(18)
O3 Cr1 O4 C15 . . -5.90(18)
O2 Cr1 O4 C15 . . 171.19(18)
N1 Cr1 O4 C15 . . -97.70(18)
N2 Cr1 O4 C15 . . -38.8(5)
C12 N1 C1 C2 . . -0.5(4)
Cr1 N1 C1 C2 . . 179.7(2)
N1 C1 C2 C3 . . -1.6(4)
C1 C2 C3 C4 . . 1.5(4)
C2 C3 C4 C12 . . 0.5(4)
C2 C3 C4 C5 . . -179.5(3)
C12 C4 C5 C6 . . 0.1(4)
C3 C4 C5 C6 . . -179.9(3)
C4 C5 C6 C7 . . 2.1(4)
C5 C6 C7 C11 . . -1.3(4)
C5 C6 C7 C8 . . 178.3(3)
C11 C7 C8 C9 . . 0.8(4)
C6 C7 C8 C9 . . -178.8(3)
C7 C8 C9 C10 . . 0.1(5)
C11 N2 C10 C9 . . 0.2(4)
Cr1 N2 C10 C9 . . -169.7(2)
C8 C9 C10 N2 . . -0.6(5)
C10 N2 C11 C7 . . 0.8(4)
Cr1 N2 C11 C7 . . 172.15(19)
C10 N2 C11 C12 . . -179.3(2)
Cr1 N2 C11 C12 . . -7.9(3)
C8 C7 C11 N2 . . -1.3(4)
C6 C7 C11 N2 . . 178.4(2)
C8 C7 C11 C12 . . 178.8(2)
C6 C7 C11 C12 . . -1.6(4)
C1 N1 C12 C4 . . 2.6(3)
Cr1 N1 C12 C4 . . -177.50(18)
C1 N1 C12 C11 . . -177.0(2)
Cr1 N1 C12 C11 . . 2.9(3)
C3 C4 C12 N1 . . -2.6(4)
C5 C4 C12 N1 . . 177.4(2)
C3 C4 C12 C11 . . 177.0(2)
C5 C4 C12 C11 . . -3.0(3)
N2 C11 C12 N1 . . 3.4(3)
C7 C11 C12 N1 . . -176.6(2)
N2 C11 C12 C4 . . -176.2(2)
C7 C11 C12 C4 . . 3.7(4)
Cr1 O2 C13 O6 . . 167.8(3)
Cr1 O2 C13 C14 . . -11.4(3)
Cr1 O1 C14 O5 . . 179.7(2)
Cr1 O1 C14 C13 . . -0.2(3)
O6 C13 C14 O5 . . 8.7(5)
O2 C13 C14 O5 . . -172.0(3)
O6 C13 C14 O1 . . -171.4(3)
O2 C13 C14 O1 . . 7.8(4)
Cr1 O4 C15 O7 . . -172.3(2)
Cr1 O4 C15 C16 . . 7.5(3)
Cr1 O3 C16 O8 . . -178.8(2)
Cr1 O3 C16 C15 . . 0.5(3)
O7 C15 C16 O8 . . -6.2(4)
O4 C15 C16 O8 . . 174.0(3)
O7 C15 C16 O3 . . 174.5(2)
O4 C15 C16 O3 . . -5.3(3)
C23 N4 C17 C18 . . -151.2(3)
Ni1 N4 C17 C18 . . 26.7(3)
C19 N3 C18 C17 . . 175.4(3)
Ni1 N3 C18 C17 . . 38.0(4)
N4 C17 C18 N3 . . -41.7(4)
C18 N3 C19 C20 . . -71.9(4)
Ni1 N3 C19 C20 . . 61.0(3)
C18 N3 C19 C22 . . 167.5(3)
Ni1 N3 C19 C22 . . -59.6(3)
C18 N3 C19 C21 . . 50.8(4)
Ni1 N3 C19 C21 . . -176.3(2)
N3 C19 C22 C23 . 2_766 64.9(4)
C20 C19 C22 C23 . 2_766 -55.5(4)
C21 C19 C22 C23 . 2_766 -177.4(3)
C17 N4 C23 C22 . 2_766 -177.6(3)
Ni1 N4 C23 C22 . 2_766 4.9(4)
C17 N4 C23 C24 . . 2.5(4)
Ni1 N4 C23 C24 . . -175.0(2)
